data_1542836
loop_
_publ_author_name
'Mishra, Manish Kumar'
'Mukherjee, Arijit'
'Ramamurty, Upadrasta'
'Desiraju, Gautam R.'

_publ_section_title
;
 Crystal chemistry and photomechanical behavior of 3,4-dimethoxycinnamic
 acid: correlation between maximum yield in the solid-state topochemical
 reaction and cooperative molecular motion
;
_journal_issue 6
_journal_name_full IUCrJ
_journal_page_first 653
_journal_page_last 660
_journal_paper_doi 10.1107/S2052252515017297
_journal_volume 2
_journal_year 2015
_chemical_formula_sum 'C22 H24 O8'
_chemical_formula_weight 416.22
_chemical_name_systematic
;
 ?
;
_space_group_IT_number 2
_symmetry_cell_setting triclinic
_symmetry_space_group_name_Hall '-P 1'
_symmetry_space_group_name_H-M 'P -1'
_atom_sites_solution_hydrogens geom
_atom_sites_solution_primary direct
_atom_sites_solution_secondary difmap
_audit_creation_method SHELXL-97
_cell_angle_alpha 83.61(2)
_cell_angle_beta 83.275(17)
_cell_angle_gamma 74.48(2)
_cell_formula_units_Z 1
_cell_length_a 5.540(4)
_cell_length_b 8.259(5)
_cell_length_c 11.281(9)
_cell_measurement_temperature 150
_cell_volume 492.2(6)
_computing_structure_refinement 'SHELXL-97 (Sheldrick, 2008)'
_diffrn_ambient_temperature 150
_diffrn_measured_fraction_theta_full 0.989
_diffrn_measured_fraction_theta_max 0.989
_diffrn_measurement_device_type 'Rigaku Mercury375R (2x2 bin mode)'
_diffrn_radiation_monochromator graphite
_diffrn_radiation_source 'fine-focus sealed tube'
_diffrn_radiation_type MoK\a
_diffrn_radiation_wavelength 0.71073
_diffrn_reflns_av_R_equivalents 0.0398
_diffrn_reflns_av_sigmaI/netI 0.0361
_diffrn_reflns_limit_h_max 7
_diffrn_reflns_limit_h_min -7
_diffrn_reflns_limit_k_max 10
_diffrn_reflns_limit_k_min -10
_diffrn_reflns_limit_l_max 14
_diffrn_reflns_limit_l_min -14
_diffrn_reflns_number 5242
_diffrn_reflns_theta_full 27.55
_diffrn_reflns_theta_max 27.55
_diffrn_reflns_theta_min 1.82
_exptl_absorpt_coefficient_mu 0.107
_exptl_absorpt_correction_type none
_exptl_crystal_colour Colorless
_exptl_crystal_density_diffrn 1.404
_exptl_crystal_density_method 'not measured'
_exptl_crystal_description Block
_exptl_crystal_F_000 220
_exptl_crystal_size_max 0.25
_exptl_crystal_size_mid 0.20
_exptl_crystal_size_min 0.10
_refine_diff_density_max 0.308
_refine_diff_density_min -0.232
_refine_diff_density_rms 0.059
_refine_ls_extinction_method none
_refine_ls_goodness_of_fit_ref 1.126
_refine_ls_hydrogen_treatment mixed
_refine_ls_matrix_type full
_refine_ls_number_parameters 138
_refine_ls_number_reflns 2251
_refine_ls_number_restraints 0
_refine_ls_restrained_S_all 1.126
_refine_ls_R_factor_all 0.0447
_refine_ls_R_factor_gt 0.0390
_refine_ls_shift/su_max 0.000
_refine_ls_shift/su_mean 0.000
_refine_ls_structure_factor_coef Fsqd
_refine_ls_weighting_details 'calc w=1/[\s^2^(Fo^2^)+(0.0624P)^2^+0.1449P] where P=(Fo^2^+2Fc^2^)/3'
_refine_ls_weighting_scheme calc
_refine_ls_wR_factor_gt 0.1072
_refine_ls_wR_factor_ref 0.1252
_reflns_number_gt 2019
_reflns_number_total 2251
_reflns_threshold_expression >2\s(I)
_cod_data_source_file lc5066.cif
_cod_data_source_block DMCAtruxillicacid
_cod_depositor_comments
;
The following automatic conversions were performed:

'_symmetry_cell_setting' value 'Triclinic' changed to 'triclinic'
according to
/usr/data/users/saulius/automatic-downloads/current/IUCr/lib/dictionaries/cif_core.dic
dictionary named 'cif_core.dic' version 2.4.2 from 2011-04-26.

Automatic conversion script
Id: cif_fix_values 4287 2015-11-16 14:04:37Z antanas 
;
_cod_original_sg_symbol_H-M P-1
_cod_database_code 1542836

loop_
_symmetry_equiv_pos_as_xyz
'x, y, z'
'-x, -y, -z'

loop_
_atom_site_label
_atom_site_type_symbol
_atom_site_fract_x
_atom_site_fract_y
_atom_site_fract_z
_atom_site_U_iso_or_equiv
_atom_site_adp_type
_atom_site_occupancy
_atom_site_symmetry_multiplicity
_atom_site_calc_flag
_atom_site_refinement_flags
O1 O 0.12451(18) 0.89255(13) 0.36438(9) 0.0268(3) Uani 1 1 d .
O2 O 0.47179(19) 0.80111(13) 0.51001(9) 0.0279(3) Uani 1 1 d .
O3 O 0.23264(18) 0.19182(12) -0.00390(9) 0.0262(2) Uani 1 1 d .
H9 H 0.2865 0.0751 -0.0207 0.039 Uiso 1 1 d R
O4 O 0.6261(2) 0.12870(12) 0.05077(9) 0.0279(3) Uani 1 1 d .
C1 C 0.3514(2) 0.68448(15) 0.22538(11) 0.0181(3) Uani 1 1 d .
H12 H 0.2259 0.7178 0.1731 0.022 Uiso 1 1 calc R
C2 C 0.3240(2) 0.76414(16) 0.33034(11) 0.0191(3) Uani 1 1 d .
C3 C 0.5670(2) 0.55390(15) 0.19737(11) 0.0170(3) Uani 1 1 d .
C4 C 0.6058(2) 0.47105(15) 0.08195(11) 0.0168(3) Uani 1 1 d .
H7 H 0.7541 0.3745 0.0833 0.020 Uiso 1 1 calc R
C5 C 0.7217(3) 0.58226(18) 0.38446(12) 0.0243(3) Uani 1 1 d .
H10 H 0.8454 0.5465 0.4376 0.029 Uiso 1 1 calc R
C6 C 0.7484(2) 0.50338(17) 0.27823(12) 0.0214(3) Uani 1 1 d .
H11 H 0.8900 0.4158 0.2617 0.026 Uiso 1 1 calc R
C7 C 0.5128(2) 0.71294(16) 0.41091(11) 0.0208(3) Uani 1 1 d .
C8 C 0.4277(2) 0.23153(16) 0.03122(11) 0.0192(3) Uani 1 1 d .
C9 C 0.3821(2) 0.41725(15) 0.04159(11) 0.0172(3) Uani 1 1 d .
H8 H 0.2260 0.4613 0.0915 0.021 Uiso 1 1 calc R
C10 C -0.0503(3) 0.96870(19) 0.27807(14) 0.0295(3) Uani 1 1 d .
H1 H 0.0384 1.0042 0.2058 0.044 Uiso 1 1 calc R
H2 H -0.1705 1.0647 0.3094 0.044 Uiso 1 1 calc R
H3 H -0.1361 0.8884 0.2610 0.044 Uiso 1 1 calc R
C11 C 0.6720(3) 0.7635(2) 0.58625(12) 0.0288(3) Uani 1 1 d .
H4 H 0.6990 0.6490 0.6203 0.043 Uiso 1 1 calc R
H5 H 0.6284 0.8382 0.6493 0.043 Uiso 1 1 calc R
H6 H 0.8230 0.7782 0.5403 0.043 Uiso 1 1 calc R

loop_
_atom_site_aniso_label
_atom_site_aniso_U_11
_atom_site_aniso_U_22
_atom_site_aniso_U_33
_atom_site_aniso_U_23
_atom_site_aniso_U_13
_atom_site_aniso_U_12
O1 0.0251(5) 0.0264(5) 0.0251(5) -0.0100(4) -0.0036(4) 0.0038(4)
O2 0.0297(5) 0.0317(5) 0.0212(5) -0.0115(4) -0.0059(4) -0.0009(4)
O3 0.0254(5) 0.0177(5) 0.0391(6) -0.0063(4) -0.0046(4) -0.0098(4)
O4 0.0340(5) 0.0143(5) 0.0382(6) -0.0020(4) -0.0150(4) -0.0063(4)
C1 0.0191(6) 0.0170(6) 0.0181(6) -0.0020(4) -0.0035(4) -0.0033(5)
C2 0.0196(6) 0.0167(6) 0.0200(6) -0.0031(4) 0.0001(5) -0.0032(5)
C3 0.0201(6) 0.0136(5) 0.0181(6) -0.0023(4) -0.0017(5) -0.0055(4)
C4 0.0184(6) 0.0128(5) 0.0195(6) -0.0033(4) -0.0016(4) -0.0041(4)
C5 0.0232(6) 0.0275(7) 0.0210(6) -0.0041(5) -0.0082(5) -0.0012(5)
C6 0.0208(6) 0.0199(6) 0.0219(6) -0.0039(5) -0.0032(5) -0.0008(5)
C7 0.0251(6) 0.0214(6) 0.0168(6) -0.0047(5) -0.0017(5) -0.0061(5)
C8 0.0251(6) 0.0170(6) 0.0177(6) -0.0016(4) -0.0012(5) -0.0096(5)
C9 0.0188(6) 0.0154(6) 0.0184(6) -0.0040(4) -0.0004(4) -0.0058(4)
C10 0.0248(7) 0.0249(7) 0.0337(8) -0.0054(6) -0.0049(6) 0.0047(5)
C11 0.0304(7) 0.0372(8) 0.0203(6) -0.0090(6) -0.0056(5) -0.0075(6)

loop_
_atom_type_symbol
_atom_type_description
_atom_type_scat_dispersion_real
_atom_type_scat_dispersion_imag
_atom_type_scat_source
C C 0.0030 0.0020 'International Tables Vol C Tables 4.2.6.8 and 6.1.1.4'
H H 0.0000 0.0000 'International Tables Vol C Tables 4.2.6.8 and 6.1.1.4'
O O 0.0110 0.0060 'International Tables Vol C Tables 4.2.6.8 and 6.1.1.4'

loop_
_geom_angle_atom_site_label_1
_geom_angle_atom_site_label_2
_geom_angle_atom_site_label_3
_geom_angle
_geom_angle_site_symmetry_1
_geom_angle_site_symmetry_3
C2 O1 C10 117.44(11) . .
C7 O2 C11 116.51(11) . .
C8 O3 H9 107.4 . .
C2 C1 C3 120.81(12) . .
C2 C1 H12 119.6 . .
C3 C1 H12 119.6 . .
O1 C2 C1 125.09(12) . .
O1 C2 C7 115.02(12) . .
C1 C2 C7 119.90(12) . .
C6 C3 C1 118.56(12) . .
C6 C3 C4 119.70(12) . .
C1 C3 C4 121.73(11) . .
C3 C4 C9 118.31(10) . .
C3 C4 C9 119.19(11) . 2_665
C9 C4 C9 88.87(10) . 2_665
C3 C4 H7 109.6 . .
C9 C4 H7 109.6 . .
C9 C4 H7 109.6 2_665 .
C7 C5 C6 120.53(12) . .
C7 C5 H10 119.7 . .
C6 C5 H10 119.7 . .
C3 C6 C5 120.99(12) . .
C3 C6 H11 119.5 . .
C5 C6 H11 119.5 . .
O2 C7 C5 125.22(12) . .
O2 C7 C2 115.59(12) . .
C5 C7 C2 119.18(12) . .
O4 C8 O3 123.67(12) . .
O4 C8 C9 123.44(12) . .
O3 C8 C9 112.87(11) . .
C8 C9 C4 115.02(11) . .
C8 C9 C4 115.22(10) . 2_665
C4 C9 C4 91.13(10) . 2_665
C8 C9 H8 111.3 . .
C4 C9 H8 111.3 . .
C4 C9 H8 111.3 2_665 .
O1 C10 H1 109.5 . .
O1 C10 H2 109.5 . .
H1 C10 H2 109.5 . .
O1 C10 H3 109.5 . .
H1 C10 H3 109.5 . .
H2 C10 H3 109.5 . .
O2 C11 H4 109.5 . .
O2 C11 H5 109.5 . .
H4 C11 H5 109.5 . .
O2 C11 H6 109.5 . .
H4 C11 H6 109.5 . .
H5 C11 H6 109.5 . .

loop_
_geom_bond_atom_site_label_1
_geom_bond_atom_site_label_2
_geom_bond_distance
_geom_bond_site_symmetry_2
O1 C2 1.3631(17) .
O1 C10 1.4282(18) .
O2 C7 1.3656(17) .
O2 C11 1.4305(18) .
O3 C8 1.3236(17) .
O3 H9 0.9630 .
O4 C8 1.2218(18) .
C1 C2 1.3914(19) .
C1 C3 1.4099(18) .
C1 H12 0.9300 .
C2 C7 1.414(2) .
C3 C6 1.3862(19) .
C3 C4 1.5046(19) .
C4 C9 1.5534(18) .
C4 C9 1.5884(19) 2_665
C4 H7 0.9800 .
C5 C7 1.3842(19) .
C5 C6 1.401(2) .
C5 H10 0.9300 .
C6 H11 0.9300 .
C8 C9 1.5019(19) .
C9 C4 1.5884(19) 2_665
C9 H8 0.9800 .
C10 H1 0.9600 .
C10 H2 0.9600 .
C10 H3 0.9600 .
C11 H4 0.9600 .
C11 H5 0.9600 .
C11 H6 0.9600 .

loop_
_geom_torsion_atom_site_label_1
_geom_torsion_atom_site_label_2
_geom_torsion_atom_site_label_3
_geom_torsion_atom_site_label_4
_geom_torsion
_geom_torsion_site_symmetry_1
_geom_torsion_site_symmetry_4
C10 O1 C2 C1 -10.24(19) . .
C10 O1 C2 C7 169.61(12) . .
C3 C1 C2 O1 179.17(11) . .
C3 C1 C2 C7 -0.68(19) . .
C2 C1 C3 C6 1.70(19) . .
C2 C1 C3 C4 -177.34(11) . .
C6 C3 C4 C9 134.81(13) . .
C1 C3 C4 C9 -46.17(16) . .
C6 C3 C4 C9 -119.21(13) . 2_665
C1 C3 C4 C9 59.81(16) . 2_665
C1 C3 C6 C5 -1.33(19) . .
C4 C3 C6 C5 177.72(12) . .
C7 C5 C6 C3 -0.1(2) . .
C11 O2 C7 C5 5.6(2) . .
C11 O2 C7 C2 -173.63(12) . .
C6 C5 C7 O2 -178.13(13) . .
C6 C5 C7 C2 1.1(2) . .
O1 C2 C7 O2 -1.30(17) . .
C1 C2 C7 O2 178.57(11) . .
O1 C2 C7 C5 179.42(12) . .
C1 C2 C7 C5 -0.7(2) . .
O4 C8 C9 C4 -1.14(18) . .
O3 C8 C9 C4 -179.71(10) . .
O4 C8 C9 C4 102.98(15) . 2_665
O3 C8 C9 C4 -75.59(14) . 2_665
C3 C4 C9 C8 -118.43(12) . .
C9 C4 C9 C8 118.65(12) 2_665 .
C3 C4 C9 C4 122.92(13) . 2_665
C9 C4 C9 C4 0.0 2_665 2_665
